data_1564674
loop_
_publ_author_name
'Wang, Hanqiang'
'Zhang, Jie'
'Xie, Zuowei'

_publ_section_title
;
 Ring-opening and ring-expansion reactions of carborane-fused borirane
;
_journal_name_full 'Chemical Science'
_journal_paper_doi 10.1039/D1SC04453B
_journal_year 2021
_chemical_formula_sum 'C33 H54 B11 Br N2 O'
_chemical_formula_weight 693.60
_space_group_crystal_system monoclinic
_space_group_IT_number 14
_space_group_name_Hall '-P 2yn'
_space_group_name_H-M_alt 'P 1 21/n 1'
_atom_sites_solution_hydrogens geom
_audit_creation_method SHELXL-2014/6
_audit_update_record
;
2021-08-09 deposited with the CCDC.	2021-09-09 downloaded from the CCDC.
;
_cell_angle_alpha 90
_cell_angle_beta 90.937(3)
_cell_angle_gamma 90
_cell_formula_units_Z 4
_cell_length_a 12.5811(11)
_cell_length_b 15.3609(14)
_cell_length_c 19.8877(18)
_cell_measurement_reflns_used 230
_cell_measurement_temperature 296(2)
_cell_measurement_theta_max 15
_cell_measurement_theta_min 15
_cell_volume 3842.9(6)
_computing_cell_refinement 'BRUKER D8VENTURE DIFFRACTOMETER'
_computing_data_collection 'BRUKER D8VENTURE DIFFRACTOMETER'
_computing_data_reduction 'BRUKER D8VENTURE DIFFRACTOMETER'
_computing_molecular_graphics 'BRUKER SHELXTL'
_computing_publication_material 'BRUKER SHELXTL'
_computing_structure_refinement 'SHELXL-2014/6 (Sheldrick, 2014)'
_diffrn_ambient_temperature 296(2)
_diffrn_measured_fraction_theta_full 0.999
_diffrn_measured_fraction_theta_max 0.999
_diffrn_measurement_device_type 'BRUKER D8VENTURE DIFFRACTOMETER'
_diffrn_measurement_method 'PHI & OMEGA SCAN'
_diffrn_radiation_type MoK\a
_diffrn_radiation_wavelength 0.71073
_diffrn_reflns_av_R_equivalents 0.0920
_diffrn_reflns_av_unetI/netI 0.0313
_diffrn_reflns_Laue_measured_fraction_full 0.999
_diffrn_reflns_Laue_measured_fraction_max 0.999
_diffrn_reflns_limit_h_max 15
_diffrn_reflns_limit_h_min -15
_diffrn_reflns_limit_k_max 18
_diffrn_reflns_limit_k_min -18
_diffrn_reflns_limit_l_max 23
_diffrn_reflns_limit_l_min -23
_diffrn_reflns_number 104299
_diffrn_reflns_point_group_measured_fraction_full 0.999
_diffrn_reflns_point_group_measured_fraction_max 0.999
_diffrn_reflns_theta_full 25.242
_diffrn_reflns_theta_max 25.250
_diffrn_reflns_theta_min 2.843
_exptl_absorpt_coefficient_mu 1.099
_exptl_absorpt_correction_T_max 0.7456
_exptl_absorpt_correction_T_min 0.5508
_exptl_absorpt_correction_type multi-scan
_exptl_crystal_colour colourless
_exptl_crystal_density_diffrn 1.199
_exptl_crystal_description block
_exptl_crystal_F_000 1456
_exptl_crystal_size_max 0.400
_exptl_crystal_size_mid 0.300
_exptl_crystal_size_min 0.200
_refine_diff_density_max 1.193
_refine_diff_density_min -0.956
_refine_diff_density_rms 0.080
_refine_ls_extinction_method none
_refine_ls_goodness_of_fit_ref 1.069
_refine_ls_hydrogen_treatment constr
_refine_ls_matrix_type full
_refine_ls_number_parameters 433
_refine_ls_number_reflns 6938
_refine_ls_number_restraints 0
_refine_ls_restrained_S_all 1.069
_refine_ls_R_factor_all 0.0652
_refine_ls_R_factor_gt 0.0529
_refine_ls_shift/su_max 0.001
_refine_ls_shift/su_mean 0.000
_refine_ls_structure_factor_coef Fsqd
_refine_ls_weighting_details 'w=1/[\s^2^(Fo^2^)+(0.0988P)^2^+1.9255P] where P=(Fo^2^+2Fc^2^)/3'
_refine_ls_weighting_scheme calc
_refine_ls_wR_factor_gt 0.1410
_refine_ls_wR_factor_ref 0.1550
_reflns_Friedel_coverage 0.000
_reflns_number_gt 5729
_reflns_number_total 6938
_reflns_threshold_expression 'I > 2\s(I)'
_cod_data_source_file d1sc04453b2.cif
_cod_data_source_block 2
_cod_original_sg_symbol_H-M 'P 21/n'
_cod_database_code 1564674
_shelx_space_group_comment
;
The symmetry employed for this shelxl refinement is uniquely defined
by the following loop, which should always be used as a source of
symmetry information in preference to the above space-group names.
They are only intended as comments.
;
_shelx_estimated_absorpt_t_min 0.668
_shelx_estimated_absorpt_t_max 0.810
_shelxl_version_number 2014/6

loop_
_space_group_symop_operation_xyz
'x, y, z'
'-x+1/2, y+1/2, -z+1/2'
'-x, -y, -z'
'x-1/2, -y-1/2, z-1/2'

loop_
_atom_site_label
_atom_site_type_symbol
_atom_site_fract_x
_atom_site_fract_y
_atom_site_fract_z
_atom_site_U_iso_or_equiv
_atom_site_adp_type
_atom_site_occupancy
_atom_site_site_symmetry_order
_atom_site_calc_flag
_atom_site_refinement_flags_posn
_atom_site_refinement_flags_adp
_atom_site_refinement_flags_occupancy
_atom_site_disorder_assembly
_atom_site_disorder_group
Br1 Br 0.71753(2) 0.83577(2) 0.18973(2) 0.04231(14) Uani 1 1 d . . . . .
O1 O 0.5813(2) 0.4579(2) 0.41959(14) 0.0787(8) Uani 1 1 d . . . . .
N1 N 0.55795(16) 0.63881(15) 0.26083(11) 0.0311(5) Uani 1 1 d . . . . .
N2 N 0.70355(16) 0.61842(14) 0.20816(11) 0.0316(5) Uani 1 1 d . . . . .
C1 C 0.4772(2) 0.79371(18) 0.14943(14) 0.0344(6) Uani 1 1 d . . . . .
C2 C 0.5424(2) 0.75681(19) 0.08845(14) 0.0352(6) Uani 1 1 d . . . . .
C11 C 0.6163(2) 0.67015(16) 0.20962(13) 0.0286(6) Uani 1 1 d . . . . .
C12 C 0.4550(2) 0.66836(18) 0.28468(14) 0.0331(6) Uani 1 1 d . . . . .
C13 C 0.4490(2) 0.7467(2) 0.31957(14) 0.0383(6) Uani 1 1 d . . . . .
C14 C 0.3501(3) 0.7698(2) 0.34401(17) 0.0512(8) Uani 1 1 d . . . . .
H14A H 0.3426 0.8224 0.3665 0.061 Uiso 1 1 calc R U . . .
C15 C 0.2626(3) 0.7162(3) 0.33564(18) 0.0575(9) Uani 1 1 d . . . . .
H15A H 0.1971 0.7330 0.3523 0.069 Uiso 1 1 calc R U . . .
C16 C 0.2724(2) 0.6388(3) 0.30302(16) 0.0511(8) Uani 1 1 d . . . . .
H16A H 0.2132 0.6028 0.2988 0.061 Uiso 1 1 calc R U . . .
C17 C 0.3680(2) 0.6118(2) 0.27575(14) 0.0394(7) Uani 1 1 d . . . . .
C18 C 0.5454(3) 0.8015(2) 0.33658(16) 0.0455(7) Uani 1 1 d . . . . .
H18A H 0.6021 0.7847 0.3060 0.055 Uiso 1 1 calc R U . . .
C19 C 0.5260(4) 0.8984(3) 0.3276(3) 0.0804(13) Uani 1 1 d . . . . .
H19A H 0.5896 0.9298 0.3391 0.121 Uiso 1 1 calc R U . . .
H19B H 0.5063 0.9100 0.2816 0.121 Uiso 1 1 calc R U . . .
H19C H 0.4696 0.9165 0.3564 0.121 Uiso 1 1 calc R U . . .
C20 C 0.5833(4) 0.7807(4) 0.4084(2) 0.0921(16) Uani 1 1 d . . . . .
H20A H 0.6446 0.8154 0.4194 0.138 Uiso 1 1 calc R U . . .
H20B H 0.5275 0.7935 0.4393 0.138 Uiso 1 1 calc R U . . .
H20C H 0.6016 0.7201 0.4115 0.138 Uiso 1 1 calc R U . . .
C21 C 0.3738(3) 0.5241(2) 0.24121(17) 0.0497(8) Uani 1 1 d . . . . .
H21A H 0.4416 0.5209 0.2177 0.060 Uiso 1 1 calc R U . . .
C22 C 0.2839(3) 0.5116(3) 0.1891(2) 0.0725(12) Uani 1 1 d . . . . .
H22A H 0.2905 0.4554 0.1684 0.109 Uiso 1 1 calc R U . . .
H22B H 0.2165 0.5156 0.2109 0.109 Uiso 1 1 calc R U . . .
H22C H 0.2883 0.5560 0.1553 0.109 Uiso 1 1 calc R U . . .
C23 C 0.3714(3) 0.4503(2) 0.2928(2) 0.0653(10) Uani 1 1 d . . . . .
H23A H 0.3751 0.3953 0.2700 0.098 Uiso 1 1 calc R U . . .
H23B H 0.4309 0.4559 0.3233 0.098 Uiso 1 1 calc R U . . .
H23C H 0.3065 0.4533 0.3175 0.098 Uiso 1 1 calc R U . . .
C24 C 0.6081(2) 0.56891(19) 0.29054(15) 0.0399(7) Uani 1 1 d . . . . .
H24A H 0.5838 0.5367 0.3268 0.048 Uiso 1 1 calc R U . . .
C25 C 0.6982(2) 0.55592(18) 0.25769(15) 0.0406(7) Uani 1 1 d . . . . .
H25A H 0.7482 0.5127 0.2665 0.049 Uiso 1 1 calc R U . . .
C26 C 0.7986(2) 0.62648(19) 0.16763(14) 0.0359(6) Uani 1 1 d . . . . .
C27 C 0.7957(3) 0.5989(2) 0.10116(16) 0.0478(8) Uani 1 1 d . . . . .
C28 C 0.8910(3) 0.6032(3) 0.06668(19) 0.0697(11) Uani 1 1 d . . . . .
H28A H 0.8923 0.5863 0.0218 0.084 Uiso 1 1 calc R U . . .
C29 C 0.9826(3) 0.6315(3) 0.0971(2) 0.0748(12) Uani 1 1 d . . . . .
H29A H 1.0450 0.6339 0.0727 0.090 Uiso 1 1 calc R U . . .
C30 C 0.9834(3) 0.6563(2) 0.1624(2) 0.0623(10) Uani 1 1 d . . . . .
H30A H 1.0469 0.6748 0.1823 0.075 Uiso 1 1 calc R U . . .
C31 C 0.8916(2) 0.65468(19) 0.20054(17) 0.0424(7) Uani 1 1 d . . . . .
C32 C 0.6945(3) 0.5609(3) 0.06906(18) 0.0652(11) Uani 1 1 d . . . . .
H32A H 0.6346 0.5960 0.0844 0.078 Uiso 1 1 calc R U . . .
C33 C 0.6941(4) 0.5647(5) -0.0076(2) 0.115(2) Uani 1 1 d . . . . .
H33A H 0.7055 0.6236 -0.0218 0.173 Uiso 1 1 calc R U . . .
H33B H 0.7497 0.5283 -0.0243 0.173 Uiso 1 1 calc R U . . .
H33C H 0.6267 0.5447 -0.0248 0.173 Uiso 1 1 calc R U . . .
C34 C 0.6764(4) 0.4676(3) 0.0932(3) 0.109(2) Uani 1 1 d . . . . .
H34A H 0.6769 0.4664 0.1414 0.163 Uiso 1 1 calc R U . . .
H34B H 0.6089 0.4471 0.0764 0.163 Uiso 1 1 calc R U . . .
H34C H 0.7319 0.4307 0.0768 0.163 Uiso 1 1 calc R U . . .
C35 C 0.8975(3) 0.6789(2) 0.27469(18) 0.0500(8) Uani 1 1 d . . . . .
H35A H 0.8246 0.6853 0.2906 0.060 Uiso 1 1 calc R U . . .
C36 C 0.9557(3) 0.7654(3) 0.2872(3) 0.0785(13) Uani 1 1 d . . . . .
H36A H 0.9573 0.7778 0.3346 0.118 Uiso 1 1 calc R U . . .
H36B H 1.0271 0.7612 0.2712 0.118 Uiso 1 1 calc R U . . .
H36C H 0.9191 0.8114 0.2638 0.118 Uiso 1 1 calc R U . . .
C37 C 0.9507(3) 0.6063(3) 0.3152(2) 0.0680(11) Uani 1 1 d . . . . .
H37A H 0.9539 0.6224 0.3619 0.102 Uiso 1 1 calc R U . . .
H37B H 0.9102 0.5536 0.3101 0.102 Uiso 1 1 calc R U . . .
H37C H 1.0214 0.5971 0.2992 0.102 Uiso 1 1 calc R U . . .
C38 C 0.6665(4) 0.4914(3) 0.4590(2) 0.0848(14) Uani 1 1 d . . . . .
H38A H 0.6485 0.5484 0.4765 0.102 Uiso 1 1 calc R U . . .
H38B H 0.7298 0.4969 0.4322 0.102 Uiso 1 1 calc R U . . .
C39 C 0.6850(5) 0.4304(4) 0.5141(3) 0.0981(16) Uani 1 1 d . . . . .
H39A H 0.7605 0.4250 0.5240 0.118 Uiso 1 1 calc R U . . .
H39B H 0.6495 0.4499 0.5543 0.118 Uiso 1 1 calc R U . . .
C40 C 0.6416(7) 0.3483(4) 0.4913(4) 0.136(3) Uani 1 1 d . . . . .
H40A H 0.6076 0.3180 0.5279 0.163 Uiso 1 1 calc R U . . .
H40B H 0.6971 0.3115 0.4736 0.163 Uiso 1 1 calc R U . . .
C41 C 0.5624(4) 0.3711(3) 0.4375(2) 0.0787(12) Uani 1 1 d . . . . .
H41A H 0.5708 0.3332 0.3989 0.094 Uiso 1 1 calc R U . . .
H41B H 0.4907 0.3645 0.4540 0.094 Uiso 1 1 calc R U . . .
B3 B 0.5206(3) 0.8686(2) 0.08954(18) 0.0433(8) Uani 1 1 d . . . . .
H3 H 0.5819 0.9188 0.0974 0.052 Uiso 1 1 calc R U . . .
B4 B 0.3960(3) 0.8788(3) 0.1261(2) 0.0486(9) Uani 1 1 d . . . . .
H4 H 0.3770 0.9342 0.1589 0.058 Uiso 1 1 calc R U . . .
B5 B 0.3429(3) 0.7725(2) 0.14169(18) 0.0433(8) Uani 1 1 d . . . . .
H5 H 0.2900 0.7604 0.1842 0.052 Uiso 1 1 calc R U . . .
B6 B 0.4360(3) 0.6954(2) 0.11522(17) 0.0390(7) Uani 1 1 d . . . . .
H6 H 0.4422 0.6316 0.1401 0.047 Uiso 1 1 calc R U . . .
B7 B 0.5135(3) 0.8106(3) 0.01381(19) 0.0511(9) Uani 1 1 d . . . . .
H7 H 0.5709 0.8211 -0.0265 0.061 Uiso 1 1 calc R U . . .
B8 B 0.4134(3) 0.8889(3) 0.0368(2) 0.0556(10) Uani 1 1 d . . . . .
H8 H 0.4033 0.9513 0.0102 0.067 Uiso 1 1 calc R U . . .
B9 B 0.3027(3) 0.8306(3) 0.0682(2) 0.0516(10) Uani 1 1 d . . . . .
H9 H 0.2213 0.8559 0.0624 0.062 Uiso 1 1 calc R U . . .
B10 B 0.3294(3) 0.7180(3) 0.06231(19) 0.0489(9) Uani 1 1 d . . . . .
H10 H 0.2656 0.6706 0.0522 0.059 Uiso 1 1 calc R U . . .
B11 B 0.4609(3) 0.7050(3) 0.02947(18) 0.0474(8) Uani 1 1 d . . . . .
H11 H 0.4848 0.6488 -0.0011 0.057 Uiso 1 1 calc R U . . .
B12 B 0.3756(3) 0.7891(3) -0.0012(2) 0.0560(10) Uani 1 1 d . . . . .
H12 H 0.3420 0.7872 -0.0526 0.067 Uiso 1 1 calc R U . . .
B13 B 0.5960(2) 0.7559(2) 0.16539(15) 0.0313(6) Uani 1 1 d . . . . .

loop_
_atom_site_aniso_label
_atom_site_aniso_U_11
_atom_site_aniso_U_22
_atom_site_aniso_U_33
_atom_site_aniso_U_23
_atom_site_aniso_U_13
_atom_site_aniso_U_12
Br1 0.02820(19) 0.0375(2) 0.0609(2) 0.00219(12) -0.01063(14) -0.00671(11)
O1 0.0796(19) 0.083(2) 0.0726(17) 0.0217(15) -0.0291(15) -0.0201(16)
N1 0.0188(10) 0.0371(11) 0.0372(12) 0.0048(9) -0.0036(9) -0.0023(9)
N2 0.0201(10) 0.0325(12) 0.0421(12) 0.0023(9) -0.0041(9) 0.0012(9)
C1 0.0239(13) 0.0373(15) 0.0419(15) 0.0023(12) -0.0053(11) -0.0005(11)
C2 0.0242(13) 0.0411(15) 0.0402(14) 0.0027(12) -0.0061(11) -0.0008(11)
C11 0.0182(12) 0.0321(13) 0.0353(13) -0.0014(10) -0.0060(10) -0.0023(10)
C12 0.0168(12) 0.0464(16) 0.0361(14) 0.0041(11) -0.0027(11) -0.0002(10)
C13 0.0274(14) 0.0487(17) 0.0387(14) 0.0037(12) -0.0034(11) 0.0015(12)
C14 0.0395(17) 0.063(2) 0.0513(18) -0.0037(15) -0.0012(14) 0.0125(15)
C15 0.0257(15) 0.089(3) 0.058(2) 0.0036(19) 0.0033(14) 0.0111(17)
C16 0.0217(14) 0.077(2) 0.0542(19) 0.0060(17) -0.0002(13) -0.0095(15)
C17 0.0240(13) 0.0536(18) 0.0405(15) 0.0066(13) -0.0042(12) -0.0078(12)
C18 0.0399(17) 0.0487(17) 0.0478(17) -0.0075(14) -0.0045(14) -0.0058(14)
C19 0.078(3) 0.052(2) 0.111(4) -0.012(2) -0.009(3) -0.006(2)
C20 0.077(3) 0.123(4) 0.074(3) 0.012(3) -0.038(2) -0.037(3)
C21 0.0366(16) 0.056(2) 0.0562(19) -0.0026(15) 0.0020(14) -0.0180(14)
C22 0.059(2) 0.088(3) 0.070(2) -0.005(2) -0.0163(19) -0.036(2)
C23 0.054(2) 0.056(2) 0.085(3) 0.0116(19) 0.0018(19) -0.0132(18)
C24 0.0295(14) 0.0405(15) 0.0494(16) 0.0148(13) -0.0046(12) -0.0034(12)
C25 0.0291(14) 0.0356(15) 0.0568(17) 0.0117(13) -0.0068(13) 0.0024(12)
C26 0.0237(13) 0.0387(15) 0.0455(16) 0.0064(12) 0.0014(12) 0.0071(11)
C27 0.0432(17) 0.0527(18) 0.0476(17) 0.0023(14) 0.0007(14) 0.0172(15)
C28 0.070(3) 0.089(3) 0.051(2) 0.0070(19) 0.0154(19) 0.029(2)
C29 0.043(2) 0.105(3) 0.078(3) 0.021(2) 0.025(2) 0.017(2)
C30 0.0258(16) 0.077(3) 0.084(3) 0.020(2) 0.0064(17) 0.0028(15)
C31 0.0224(14) 0.0449(17) 0.0598(19) 0.0082(13) 0.0009(13) 0.0048(12)
C32 0.062(2) 0.074(3) 0.059(2) -0.0242(18) -0.0194(18) 0.0254(19)
C33 0.093(4) 0.192(6) 0.061(3) -0.046(3) -0.025(2) 0.059(4)
C34 0.107(4) 0.070(3) 0.148(5) -0.032(3) -0.057(4) 0.002(3)
C35 0.0261(15) 0.058(2) 0.065(2) -0.0025(16) -0.0115(15) -0.0018(13)
C36 0.053(2) 0.070(3) 0.112(3) -0.003(2) -0.033(2) -0.011(2)
C37 0.049(2) 0.085(3) 0.069(2) 0.009(2) -0.0183(18) 0.004(2)
C38 0.095(3) 0.074(3) 0.084(3) 0.001(2) -0.037(3) -0.018(2)
C39 0.097(4) 0.108(4) 0.088(3) 0.012(3) -0.039(3) -0.007(3)
C40 0.160(7) 0.111(5) 0.133(5) 0.066(4) -0.075(5) -0.052(4)
C41 0.072(3) 0.085(3) 0.078(3) 0.018(2) -0.010(2) -0.025(2)
B3 0.0335(17) 0.0424(18) 0.054(2) 0.0121(16) -0.0077(15) 0.0004(15)
B4 0.0313(18) 0.048(2) 0.066(2) 0.0066(17) -0.0057(16) 0.0109(15)
B5 0.0234(15) 0.056(2) 0.0500(19) 0.0065(16) -0.0050(14) 0.0013(14)
B6 0.0269(16) 0.0426(18) 0.0472(18) 0.0017(15) -0.0103(14) -0.0059(14)
B7 0.0367(19) 0.074(3) 0.0423(19) 0.0151(18) -0.0067(16) 0.0016(18)
B8 0.0342(19) 0.065(3) 0.067(2) 0.024(2) -0.0111(18) 0.0051(17)
B9 0.0270(17) 0.066(3) 0.062(2) 0.0134(18) -0.0120(17) 0.0070(16)
B10 0.0272(17) 0.065(2) 0.054(2) 0.0047(17) -0.0162(15) -0.0038(16)
B11 0.0335(18) 0.067(2) 0.0413(18) -0.0055(17) -0.0120(15) 0.0004(17)
B12 0.0352(19) 0.084(3) 0.048(2) 0.012(2) -0.0159(16) 0.0024(19)
B13 0.0215(14) 0.0344(15) 0.0378(15) 0.0000(12) -0.0035(12) 0.0008(12)

loop_
_atom_type_symbol
_atom_type_description
_atom_type_scat_dispersion_real
_atom_type_scat_dispersion_imag
_atom_type_scat_source
C C 0.0033 0.0016 'International Tables Vol C Tables 4.2.6.8 and 6.1.1.4'
H H 0.0000 0.0000 'International Tables Vol C Tables 4.2.6.8 and 6.1.1.4'
B B 0.0013 0.0007 'International Tables Vol C Tables 4.2.6.8 and 6.1.1.4'
Br Br -0.2901 2.4595 'International Tables Vol C Tables 4.2.6.8 and 6.1.1.4'
O O 0.0106 0.0060 'International Tables Vol C Tables 4.2.6.8 and 6.1.1.4'
N N 0.0061 0.0033 'International Tables Vol C Tables 4.2.6.8 and 6.1.1.4'

loop_
_geom_angle_atom_site_label_1
_geom_angle_atom_site_label_2
_geom_angle_atom_site_label_3
_geom_angle
_geom_angle_site_symmetry_1
_geom_angle_site_symmetry_3
_geom_angle_publ_flag
C41 O1 C38 109.6(3) . . ?
C11 N1 C24 110.5(2) . . ?
C11 N1 C12 129.0(2) . . ?
C24 N1 C12 120.5(2) . . ?
C11 N2 C25 110.1(2) . . ?
C11 N2 C26 129.3(2) . . ?
C25 N2 C26 120.3(2) . . ?
C2 C1 B13 62.37(17) . . ?
C2 C1 B4 112.3(2) . . ?
B13 C1 B4 149.7(2) . . ?
C2 C1 B5 112.5(2) . . ?
B13 C1 B5 147.5(2) . . ?
B4 C1 B5 62.8(2) . . ?
C2 C1 B6 62.73(18) . . ?
B13 C1 B6 91.9(2) . . ?
B4 C1 B6 112.6(2) . . ?
B5 C1 B6 60.89(19) . . ?
C2 C1 B3 62.76(19) . . ?
B13 C1 B3 94.1(2) . . ?
B4 C1 B3 60.43(19) . . ?
B5 C1 B3 112.3(2) . . ?
B6 C1 B3 113.6(2) . . ?
C1 C2 B13 60.26(17) . . ?
C1 C2 B6 62.97(18) . . ?
B13 C2 B6 90.9(2) . . ?
C1 C2 B7 112.5(2) . . ?
B13 C2 B7 150.4(3) . . ?
B6 C2 B7 111.8(2) . . ?
C1 C2 B11 112.0(2) . . ?
B13 C2 B11 147.5(2) . . ?
B6 C2 B11 60.43(19) . . ?
B7 C2 B11 61.8(2) . . ?
C1 C2 B3 63.40(19) . . ?
B13 C2 B3 93.4(2) . . ?
B6 C2 B3 114.3(2) . . ?
B7 C2 B3 60.6(2) . . ?
B11 C2 B3 111.7(2) . . ?
N1 C11 N2 104.9(2) . . ?
N1 C11 B13 128.4(2) . . ?
N2 C11 B13 126.3(2) . . ?
C13 C12 C17 123.3(3) . . ?
C13 C12 N1 119.1(2) . . ?
C17 C12 N1 117.4(2) . . ?
C14 C13 C12 116.8(3) . . ?
C14 C13 C18 120.0(3) . . ?
C12 C13 C18 123.0(3) . . ?
C15 C14 C13 121.5(3) . . ?
C16 C15 C14 120.0(3) . . ?
C15 C16 C17 122.1(3) . . ?
C16 C17 C12 116.3(3) . . ?
C16 C17 C21 119.4(3) . . ?
C12 C17 C21 124.3(3) . . ?
C13 C18 C19 113.1(3) . . ?
C13 C18 C20 109.2(3) . . ?
C19 C18 C20 111.2(3) . . ?
C17 C21 C23 110.7(3) . . ?
C17 C21 C22 112.2(3) . . ?
C23 C21 C22 109.7(3) . . ?
C25 C24 N1 107.1(2) . . ?
C24 C25 N2 107.3(2) . . ?
C27 C26 C31 123.3(3) . . ?
C27 C26 N2 119.4(3) . . ?
C31 C26 N2 117.0(3) . . ?
C26 C27 C28 116.4(3) . . ?
C26 C27 C32 121.5(3) . . ?
C28 C27 C32 122.0(3) . . ?
C29 C28 C27 121.7(4) . . ?
C30 C29 C28 120.6(3) . . ?
C29 C30 C31 121.6(4) . . ?
C30 C31 C26 116.5(3) . . ?
C30 C31 C35 119.7(3) . . ?
C26 C31 C35 123.8(3) . . ?
C33 C32 C34 110.6(4) . . ?
C33 C32 C27 113.1(4) . . ?
C34 C32 C27 110.7(3) . . ?
C31 C35 C37 110.3(3) . . ?
C31 C35 C36 112.6(3) . . ?
C37 C35 C36 110.1(3) . . ?
O1 C38 C39 107.0(4) . . ?
C40 C39 C38 105.7(4) . . ?
C39 C40 C41 105.4(5) . . ?
O1 C41 C40 106.9(4) . . ?
B8 B3 C2 107.0(3) . . ?
B8 B3 B4 62.5(2) . . ?
C2 B3 B4 103.7(2) . . ?
B8 B3 C1 106.5(2) . . ?
C2 B3 C1 53.84(17) . . ?
B4 B3 C1 58.92(19) . . ?
B8 B3 B7 62.6(2) . . ?
C2 B3 B7 59.5(2) . . ?
B4 B3 B7 111.8(3) . . ?
C1 B3 B7 103.8(3) . . ?
C1 B4 B3 60.65(18) . . ?
C1 B4 B9 103.8(3) . . ?
B3 B4 B9 106.2(3) . . ?
C1 B4 B5 58.80(18) . . ?
B3 B4 B5 109.2(3) . . ?
B9 B4 B5 59.5(2) . . ?
C1 B4 B8 104.5(3) . . ?
B3 B4 B8 58.1(2) . . ?
B9 B4 B8 59.4(2) . . ?
B5 B4 B8 107.5(3) . . ?
C1 B5 B6 59.76(18) . . ?
C1 B5 B9 104.1(2) . . ?
B6 B5 B9 106.0(3) . . ?
C1 B5 B10 104.2(2) . . ?
B6 B5 B10 58.26(19) . . ?
B9 B5 B10 59.3(2) . . ?
C1 B5 B4 58.44(18) . . ?
B6 B5 B4 108.1(2) . . ?
B9 B5 B4 60.2(2) . . ?
B10 B5 B4 107.6(3) . . ?
B10 B6 C2 107.4(2) . . ?
B10 B6 C1 106.8(3) . . ?
C2 B6 C1 54.30(17) . . ?
B10 B6 B11 62.4(2) . . ?
C2 B6 B11 60.04(19) . . ?
C1 B6 B11 104.6(2) . . ?
B10 B6 B5 62.0(2) . . ?
C2 B6 B5 104.4(2) . . ?
C1 B6 B5 59.36(19) . . ?
B11 B6 B5 111.6(3) . . ?
C2 B7 B3 59.92(19) . . ?
C2 B7 B11 59.27(19) . . ?
B3 B7 B11 109.1(3) . . ?
C2 B7 B12 104.1(3) . . ?
B3 B7 B12 105.9(3) . . ?
B11 B7 B12 59.9(2) . . ?
C2 B7 B8 103.8(3) . . ?
B3 B7 B8 57.9(2) . . ?
B11 B7 B8 107.4(3) . . ?
B12 B7 B8 59.1(2) . . ?
B3 B8 B12 107.8(3) . . ?
B3 B8 B9 107.7(3) . . ?
B12 B8 B9 60.5(2) . . ?
B3 B8 B4 59.4(2) . . ?
B12 B8 B4 108.1(3) . . ?
B9 B8 B4 60.0(2) . . ?
B3 B8 B7 59.4(2) . . ?
B12 B8 B7 59.9(2) . . ?
B9 B8 B7 107.9(3) . . ?
B4 B8 B7 106.8(2) . . ?
B10 B9 B8 108.6(3) . . ?
B10 B9 B5 60.8(2) . . ?
B8 B9 B5 109.2(3) . . ?
B10 B9 B12 59.9(2) . . ?
B8 B9 B12 59.5(3) . . ?
B5 B9 B12 108.2(3) . . ?
B10 B9 B4 109.0(2) . . ?
B8 B9 B4 60.6(2) . . ?
B5 B9 B4 60.4(2) . . ?
B12 B9 B4 107.8(3) . . ?
B6 B10 B9 107.7(3) . . ?
B6 B10 B12 107.3(2) . . ?
B9 B10 B12 60.7(2) . . ?
B6 B10 B5 59.7(2) . . ?
B9 B10 B5 60.0(2) . . ?
B12 B10 B5 108.2(3) . . ?
B6 B10 B11 59.30(19) . . ?
B9 B10 B11 108.1(3) . . ?
B12 B10 B11 59.8(2) . . ?
B5 B10 B11 107.3(2) . . ?
C2 B11 B6 59.52(18) . . ?
C2 B11 B12 104.1(3) . . ?
B6 B11 B12 106.2(3) . . ?
C2 B11 B7 58.95(19) . . ?
B6 B11 B7 108.7(3) . . ?
B12 B11 B7 60.2(2) . . ?
C2 B11 B10 103.9(2) . . ?
B6 B11 B10 58.25(19) . . ?
B12 B11 B10 59.4(2) . . ?
B7 B11 B10 107.9(3) . . ?
B8 B12 B10 108.5(3) . . ?
B8 B12 B11 109.0(3) . . ?
B10 B12 B11 60.8(2) . . ?
B8 B12 B7 61.0(2) . . ?
B10 B12 B7 108.9(2) . . ?
B11 B12 B7 60.0(2) . . ?
B8 B12 B9 59.9(2) . . ?
B10 B12 B9 59.4(2) . . ?
B11 B12 B9 107.9(3) . . ?
B7 B12 B9 108.3(3) . . ?
C11 B13 C1 122.5(2) . . ?
C11 B13 C2 124.8(2) . . ?
C1 B13 C2 57.37(17) . . ?
C11 B13 Br1 104.78(17) . . ?
C1 B13 Br1 121.4(2) . . ?
C2 B13 Br1 120.75(19) . . ?

loop_
_geom_bond_atom_site_label_1
_geom_bond_atom_site_label_2
_geom_bond_distance
_geom_bond_site_symmetry_2
_geom_bond_publ_flag
Br1 B13 2.013(3) . ?
O1 C41 1.401(5) . ?
O1 C38 1.416(5) . ?
N1 C11 1.354(3) . ?
N1 C24 1.374(4) . ?
N1 C12 1.459(3) . ?
N2 C11 1.356(3) . ?
N2 C25 1.378(4) . ?
N2 C26 1.458(3) . ?
C1 C2 1.580(4) . ?
C1 B13 1.629(4) . ?
C1 B4 1.719(4) . ?
C1 B5 1.726(4) . ?
C1 B6 1.733(4) . ?
C1 B3 1.750(4) . ?
C2 B13 1.662(4) . ?
C2 B6 1.729(4) . ?
C2 B7 1.733(4) . ?
C2 B11 1.738(4) . ?
C2 B3 1.740(5) . ?
C11 B13 1.602(4) . ?
C12 C13 1.392(4) . ?
C12 C17 1.406(4) . ?
C13 C14 1.389(4) . ?
C13 C18 1.511(4) . ?
C14 C15 1.383(5) . ?
C15 C16 1.361(6) . ?
C16 C17 1.391(4) . ?
C17 C21 1.514(5) . ?
C18 C19 1.517(5) . ?
C18 C20 1.532(5) . ?
C21 C23 1.531(5) . ?
C21 C22 1.534(5) . ?
C24 C25 1.332(4) . ?
C26 C27 1.388(4) . ?
C26 C31 1.400(4) . ?
C27 C28 1.393(5) . ?
C27 C32 1.530(5) . ?
C28 C29 1.364(6) . ?
C29 C30 1.353(6) . ?
C30 C31 1.392(5) . ?
C31 C35 1.522(5) . ?
C32 C33 1.525(6) . ?
C32 C34 1.529(7) . ?
C35 C37 1.525(5) . ?
C35 C36 1.535(5) . ?
C38 C39 1.456(6) . ?
C39 C40 1.444(8) . ?
C40 C41 1.491(7) . ?
B3 B8 1.723(5) . ?
B3 B4 1.746(5) . ?
B3 B7 1.751(6) . ?
B4 B9 1.790(5) . ?
B4 B5 1.794(5) . ?
B4 B8 1.801(6) . ?
B5 B6 1.753(5) . ?
B5 B9 1.778(5) . ?
B5 B10 1.792(5) . ?
B6 B10 1.726(4) . ?
B6 B11 1.745(5) . ?
B7 B11 1.782(6) . ?
B7 B12 1.786(5) . ?
B7 B8 1.805(6) . ?
B8 B12 1.771(7) . ?
B8 B9 1.778(5) . ?
B9 B10 1.766(6) . ?
B9 B12 1.788(6) . ?
B10 B12 1.774(6) . ?
B10 B11 1.799(5) . ?
B11 B12 1.781(6) . ?
